data_4076081
loop_
_publ_author_name
'Doherty, Simon'
'Goodrich, Peter'
'Hardacre, Christopher'
'Luo, He&#x2212;Kuan'
'Nieuwenhuyzen, Mark'
'Rath, Rakesh K.'

_publ_section_title
;
 Lewis Acid Platinum Complexes of Conformationally Flexible NUPHOS
 Diphosphines:&#x00A0; Highly Efficient Catalysts for the
 Carbonyl&#x2212;Ene Reaction
;
_journal_issue 24
_journal_name_full Organometallics
_journal_page_first 5945
_journal_paper_doi 10.1021/om0505716
_journal_volume 24
_journal_year 2005
_chemical_formula_sum 'C48 H52 Cl6 N2 O8 P2 Pt'
_chemical_formula_weight 1254.65
_chemical_name_systematic
; 
 ? 
;
_space_group_IT_number 4
_symmetry_cell_setting monoclinic
_symmetry_space_group_name_Hall 'P 2yb'
_symmetry_space_group_name_H-M 'P 1 21 1'
_atom_sites_solution_hydrogens geom
_atom_sites_solution_primary direct
_atom_sites_solution_secondary difmap
_audit_creation_method SHELXL-97
_cell_angle_alpha 90.00
_cell_angle_beta 102.196(4)
_cell_angle_gamma 90.00
_cell_formula_units_Z 4
_cell_length_a 11.647(3)
_cell_length_b 23.066(5)
_cell_length_c 19.835(4)
_cell_measurement_reflns_used 981
_cell_measurement_temperature 153(2)
_cell_measurement_theta_max 22.85
_cell_measurement_theta_min 2.26
_cell_volume 5208(2)
_computing_cell_refinement 'Bruker SMART'
_computing_data_collection 'Bruker SMART'
_computing_data_reduction 'Bruker SAINT'
_computing_molecular_graphics 'Bruker SHELXTL'
_computing_publication_material 'Bruker SHELXTL'
_computing_structure_refinement 'SHELXL-97 (Sheldrick, 1997)'
_computing_structure_solution 'SHELXS-97 (Sheldrick, 1990)'
_diffrn_ambient_temperature 153(2)
_diffrn_measured_fraction_theta_full 0.998
_diffrn_measured_fraction_theta_max 0.998
_diffrn_measurement_device_type 'CCD area detector'
_diffrn_measurement_method 'phi and omega scans'
_diffrn_radiation_monochromator graphite
_diffrn_radiation_source 'fine-focus sealed tube'
_diffrn_radiation_type MoK\a
_diffrn_radiation_wavelength 0.71073
_diffrn_reflns_av_R_equivalents 0.0613
_diffrn_reflns_av_sigmaI/netI 0.0684
_diffrn_reflns_limit_h_max 12
_diffrn_reflns_limit_h_min -12
_diffrn_reflns_limit_k_max 25
_diffrn_reflns_limit_k_min -25
_diffrn_reflns_limit_l_max 22
_diffrn_reflns_limit_l_min -22
_diffrn_reflns_number 43828
_diffrn_reflns_theta_full 23.30
_diffrn_reflns_theta_max 23.30
_diffrn_reflns_theta_min 1.05
_exptl_absorpt_coefficient_mu 3.116
_exptl_absorpt_correction_T_max 0.928
_exptl_absorpt_correction_T_min 0.865
_exptl_absorpt_correction_type empirical
_exptl_absorpt_process_details SADABS
_exptl_crystal_colour colourless
_exptl_crystal_density_diffrn 1.600
_exptl_crystal_density_meas ?
_exptl_crystal_density_method 'not measured'
_exptl_crystal_description block
_exptl_crystal_F_000 2512
_exptl_crystal_size_max 0.20
_exptl_crystal_size_mid 0.20
_exptl_crystal_size_min 0.20
_refine_diff_density_max 1.424
_refine_diff_density_min -0.815
_refine_diff_density_rms 0.104
_refine_ls_abs_structure_details 'Flack H D (1983), Acta Cryst. A39, 876-881'
_refine_ls_abs_structure_Flack -0.009(6)
_refine_ls_extinction_method none
_refine_ls_goodness_of_fit_ref 0.976
_refine_ls_hydrogen_treatment calc
_refine_ls_matrix_type full
_refine_ls_number_parameters 1215
_refine_ls_number_reflns 14838
_refine_ls_number_restraints 1
_refine_ls_restrained_S_all 0.976
_refine_ls_R_factor_all 0.0530
_refine_ls_R_factor_gt 0.0413
_refine_ls_shift/su_max 0.035
_refine_ls_shift/su_mean 0.000
_refine_ls_structure_factor_coef Fsqd
_refine_ls_weighting_details 'calc w=1/[\s^2^(Fo^2^)+(0.0461P)^2^+0.0000P] where P=(Fo^2^+2Fc^2^)/3'
_refine_ls_weighting_scheme calc
_refine_ls_wR_factor_gt 0.0849
_refine_ls_wR_factor_ref 0.0903
_reflns_number_gt 12403
_reflns_number_total 14838
_reflns_threshold_expression >2sigma(I)
_cod_data_source_file om0505716si20050708_093506.cif
_cod_data_source_block 4a
_cod_depositor_comments
;
The following automatic conversions were performed:

'_symmetry_cell_setting' value 'Monoclinic' changed to 'monoclinic'
according to /home/saulius/struct/CIF-dictionaries/cif_core.dic
dictionary named 'cif_core.dic' version 2.4.1 from 2010-06-29.

Automatic conversion script
Id: cif_fix_values 1715 2011-07-08 13:25:40Z adriana 

The following automatic conversions were performed:

'_exptl_crystal_density_meas' value 'Not_measured' was changed to '?'
- the value is perceived as not measured.

Automatic conversion script
Id: cif_fix_values 3008 2015-01-20 13:52:24Z robertas 
;
_cod_original_cell_volume 5208.3(19)
_cod_original_sg_symbol_H-M P2(1)
_cod_database_code 4076081

loop_
_symmetry_equiv_pos_as_xyz
'x, y, z'
'-x, y+1/2, -z'

loop_
_atom_site_label
_atom_site_type_symbol
_atom_site_fract_x
_atom_site_fract_y
_atom_site_fract_z
_atom_site_U_iso_or_equiv
_atom_site_adp_type
_atom_site_occupancy
_atom_site_symmetry_multiplicity
_atom_site_calc_flag
_atom_site_refinement_flags
Pt1A Pt 0.71959(3) 0.026356(12) -0.536570(18) 0.02874(12) Uani 1 1 d .
P1A P 0.6160(2) -0.01175(13) -0.63551(13) 0.0259(6) Uani 1 1 d .
C11A C 0.5259(8) -0.0712(5) -0.6221(5) 0.025(2) Uani 1 1 d .
C12A C 0.5439(9) -0.0984(5) -0.5572(5) 0.031(3) Uani 1 1 d .
H12A H 0.6026 -0.0840 -0.5203 0.037 Uiso 1 1 calc R
C13A C 0.4781(9) -0.1451(5) -0.5465(6) 0.037(3) Uani 1 1 d .
H13A H 0.4918 -0.1629 -0.5022 0.044 Uiso 1 1 calc R
C14A C 0.3921(10) -0.1669(5) -0.5990(6) 0.037(3) Uani 1 1 d .
H14A H 0.3468 -0.1993 -0.5904 0.045 Uiso 1 1 calc R
C15A C 0.3710(9) -0.1424(5) -0.6635(6) 0.035(3) Uani 1 1 d .
H15A H 0.3113 -0.1575 -0.6993 0.042 Uiso 1 1 calc R
C16A C 0.4388(10) -0.0946(5) -0.6760(6) 0.037(3) Uani 1 1 d .
H16A H 0.4260 -0.0779 -0.7207 0.044 Uiso 1 1 calc R
C11B C 0.7228(8) -0.0398(5) -0.6824(5) 0.033(3) Uani 1 1 d .
C12B C 0.7124(10) -0.0921(5) -0.7153(6) 0.035(3) Uani 1 1 d .
H12B H 0.6468 -0.1162 -0.7137 0.042 Uiso 1 1 calc R
C13B C 0.7944(11) -0.1103(6) -0.7504(6) 0.053(3) Uani 1 1 d .
H13B H 0.7845 -0.1466 -0.7734 0.063 Uiso 1 1 calc R
C14B C 0.8924(11) -0.0767(6) -0.7530(6) 0.052(3) Uani 1 1 d .
H14B H 0.9478 -0.0892 -0.7789 0.063 Uiso 1 1 calc R
C15B C 0.9074(10) -0.0260(6) -0.7179(6) 0.053(4) Uani 1 1 d .
H15B H 0.9780 -0.0048 -0.7159 0.064 Uiso 1 1 calc R
C16B C 0.8209(9) -0.0033(6) -0.6841(6) 0.041(3) Uani 1 1 d .
H16B H 0.8281 0.0342 -0.6637 0.049 Uiso 1 1 calc R
C2A C 0.5266(9) 0.0403(5) -0.6928(5) 0.036(3) Uani 1 1 d .
C21A C 0.5713(12) 0.0619(6) -0.7537(6) 0.059(4) Uani 1 1 d .
H21A H 0.5072 0.0808 -0.7863 0.089 Uiso 1 1 calc R
H21B H 0.6012 0.0292 -0.7765 0.089 Uiso 1 1 calc R
H21C H 0.6347 0.0899 -0.7382 0.089 Uiso 1 1 calc R
C3A C 0.4268(10) 0.0599(5) -0.6789(5) 0.033(3) Uani 1 1 d .
C31A C 0.3465(10) 0.1043(5) -0.7244(6) 0.049(3) Uani 1 1 d .
H31A H 0.3927 0.1384 -0.7315 0.073 Uiso 1 1 calc R
H31B H 0.2835 0.1161 -0.7014 0.073 Uiso 1 1 calc R
H31C H 0.3122 0.0867 -0.7691 0.073 Uiso 1 1 calc R
C4A C 0.3758(9) 0.0410(5) -0.6183(6) 0.037(3) Uani 1 1 d .
C41A C 0.2574(8) 0.0098(5) -0.6392(6) 0.040(3) Uani 1 1 d .
H41A H 0.1971 0.0319 -0.6226 0.060 Uiso 1 1 calc R
H41B H 0.2637 -0.0291 -0.6189 0.060 Uiso 1 1 calc R
H41C H 0.2358 0.0067 -0.6896 0.060 Uiso 1 1 calc R
C5A C 0.4275(9) 0.0507(5) -0.5521(5) 0.031(3) Uani 1 1 d .
C51A C 0.3722(9) 0.0321(7) -0.4927(5) 0.049(3) Uani 1 1 d .
H51A H 0.2939 0.0161 -0.5110 0.074 Uiso 1 1 calc R
H51B H 0.3656 0.0658 -0.4636 0.074 Uiso 1 1 calc R
H51C H 0.4215 0.0025 -0.4652 0.074 Uiso 1 1 calc R
P6A P 0.5702(2) 0.08680(13) -0.53044(14) 0.0278(7) Uani 1 1 d .
C61A C 0.5551(9) 0.1524(5) -0.5800(5) 0.031(3) Uani 1 1 d .
C62A C 0.6457(10) 0.1733(5) -0.6094(6) 0.046(3) Uani 1 1 d .
H62A H 0.7173 0.1525 -0.6050 0.055 Uiso 1 1 calc R
C63A C 0.6279(13) 0.2255(6) -0.6453(7) 0.061(4) Uani 1 1 d .
H63A H 0.6875 0.2397 -0.6670 0.073 Uiso 1 1 calc R
C64A C 0.5283(14) 0.2565(7) -0.6501(6) 0.067(4) Uani 1 1 d .
H64A H 0.5186 0.2917 -0.6756 0.080 Uiso 1 1 calc R
C65A C 0.4407(11) 0.2377(5) -0.6186(6) 0.046(3) Uani 1 1 d .
H65A H 0.3724 0.2607 -0.6205 0.055 Uiso 1 1 calc R
C66A C 0.4522(10) 0.1864(5) -0.5850(5) 0.037(3) Uani 1 1 d .
H66A H 0.3906 0.1729 -0.5643 0.044 Uiso 1 1 calc R
C61B C 0.5889(9) 0.1090(5) -0.4400(5) 0.032(3) Uani 1 1 d .
C62B C 0.5805(11) 0.1637(5) -0.4201(6) 0.051(4) Uani 1 1 d .
H62B H 0.5626 0.1935 -0.4537 0.061 Uiso 1 1 calc R
C63B C 0.5979(14) 0.1778(7) -0.3492(7) 0.076(5) Uani 1 1 d .
H63B H 0.5916 0.2169 -0.3354 0.091 Uiso 1 1 calc R
C64B C 0.6238(14) 0.1349(7) -0.3007(6) 0.075(5) Uani 1 1 d .
H64B H 0.6399 0.1442 -0.2529 0.090 Uiso 1 1 calc R
C65B C 0.6262(12) 0.0794(7) -0.3213(6) 0.060(4) Uani 1 1 d .
H65B H 0.6376 0.0496 -0.2875 0.072 Uiso 1 1 calc R
C66B C 0.6126(10) 0.0646(6) -0.3901(6) 0.046(3) Uani 1 1 d .
H66B H 0.6191 0.0254 -0.4035 0.055 Uiso 1 1 calc R
N7A N 0.8530(7) -0.0365(4) -0.5262(5) 0.038(2) Uani 1 1 d .
H7A1 H 0.8201 -0.0728 -0.5330 0.046 Uiso 1 1 calc R
H7A2 H 0.8971 -0.0304 -0.5590 0.046 Uiso 1 1 calc R
C71A C 0.9310(7) -0.0327(4) -0.4548(4) 0.027(2) Uani 1 1 d .
H71A H 0.8847 -0.0456 -0.4204 0.032 Uiso 1 1 calc R
C72A C 1.0361(9) -0.0725(5) -0.4497(5) 0.036(3) Uani 1 1 d .
C75A C 1.0373(11) -0.1241(6) -0.4140(5) 0.063(4) Uani 1 1 d .
H75A H 0.9766 -0.1325 -0.3901 0.075 Uiso 1 1 calc R
C76A C 1.1272(13) -0.1636(7) -0.4132(8) 0.093(6) Uani 1 1 d .
H76A H 1.1272 -0.1992 -0.3893 0.111 Uiso 1 1 calc R
C77A C 1.2145(13) -0.1519(6) -0.4459(7) 0.072(5) Uani 1 1 d .
H77A H 1.2773 -0.1787 -0.4427 0.086 Uiso 1 1 calc R
C78A C 1.2146(9) -0.1036(5) -0.4825(7) 0.063(4) Uani 1 1 d .
H78A H 1.2756 -0.0962 -0.5065 0.076 Uiso 1 1 calc R
C79A C 1.1222(9) -0.0639(5) -0.4849(7) 0.061(4) Uani 1 1 d .
H79A H 1.1202 -0.0299 -0.5121 0.073 Uiso 1 1 calc R
N8A N 0.8447(7) 0.0618(4) -0.4526(4) 0.036(2) Uani 1 1 d .
H8A1 H 0.8561 0.1004 -0.4607 0.043 Uiso 1 1 calc R
H8A2 H 0.8166 0.0590 -0.4127 0.043 Uiso 1 1 calc R
C81A C 0.9584(7) 0.0304(4) -0.4438(4) 0.034(2) Uani 1 1 d .
H81A H 0.9980 0.0436 -0.4812 0.041 Uiso 1 1 calc R
C82A C 1.0401(8) 0.0446(5) -0.3746(5) 0.028(3) Uani 1 1 d .
C83A C 1.1425(9) 0.0741(5) -0.3781(5) 0.034(3) Uani 1 1 d .
H83A H 1.1599 0.0847 -0.4211 0.041 Uiso 1 1 calc R
C84A C 1.2200(10) 0.0877(6) -0.3151(6) 0.048(3) Uani 1 1 d .
H84A H 1.2938 0.1051 -0.3154 0.058 Uiso 1 1 calc R
C85A C 1.1890(10) 0.0758(5) -0.2531(6) 0.041(3) Uani 1 1 d .
H85A H 1.2393 0.0877 -0.2112 0.049 Uiso 1 1 calc R
C86A C 1.0884(9) 0.0474(5) -0.2510(6) 0.037(3) Uani 1 1 d .
H86A H 1.0696 0.0382 -0.2079 0.044 Uiso 1 1 calc R
C87A C 1.0120(8) 0.0317(5) -0.3126(5) 0.031(2) Uani 1 1 d .
H87A H 0.9407 0.0120 -0.3114 0.037 Uiso 1 1 calc R
Pt1B Pt 0.79178(3) 0.298769(12) 0.032283(18) 0.02843(12) Uani 1 1 d .
P1B P 0.9451(2) 0.24121(13) 0.02487(14) 0.0297(7) Uani 1 1 d .
C11C C 0.9322(8) 0.2229(5) -0.0657(5) 0.030(3) Uani 1 1 d .
C12C C 0.9054(9) 0.2654(5) -0.1145(6) 0.038(3) Uani 1 1 d .
H12C H 0.8945 0.3038 -0.0996 0.046 Uiso 1 1 calc R
C13C C 0.8932(11) 0.2551(6) -0.1851(6) 0.053(3) Uani 1 1 d .
H13C H 0.8739 0.2854 -0.2180 0.064 Uiso 1 1 calc R
C14C C 0.9107(10) 0.1983(7) -0.2049(6) 0.056(4) Uani 1 1 d .
H14C H 0.9040 0.1898 -0.2524 0.067 Uiso 1 1 calc R
C15C C 0.9370(10) 0.1546(6) -0.1579(6) 0.048(3) Uani 1 1 d .
H15C H 0.9484 0.1164 -0.1731 0.057 Uiso 1 1 calc R
C16C C 0.9472(9) 0.1654(6) -0.0890(6) 0.044(3) Uani 1 1 d .
H16C H 0.9643 0.1345 -0.0567 0.053 Uiso 1 1 calc R
C11D C 0.9560(10) 0.1729(5) 0.0701(6) 0.035(3) Uani 1 1 d .
C12D C 0.8655(10) 0.1541(5) 0.0974(6) 0.043(3) Uani 1 1 d .
H12D H 0.7960 0.1767 0.0927 0.052 Uiso 1 1 calc R
C13D C 0.8756(14) 0.0999(7) 0.1336(7) 0.074(5) Uani 1 1 d .
H13D H 0.8141 0.0864 0.1543 0.089 Uiso 1 1 calc R
C14D C 0.9753(14) 0.0682(5) 0.1375(7) 0.062(4) Uani 1 1 d .
H14D H 0.9794 0.0308 0.1580 0.074 Uiso 1 1 calc R
C15D C 1.0703(14) 0.0878(6) 0.1131(6) 0.059(4) Uani 1 1 d .
H15D H 1.1405 0.0657 0.1188 0.071 Uiso 1 1 calc R
C16D C 1.0599(12) 0.1413(5) 0.0796(6) 0.043(3) Uani 1 1 d .
H16D H 1.1247 0.1564 0.0632 0.051 Uiso 1 1 calc R
C2B C 1.0876(9) 0.2790(5) 0.0504(6) 0.032(3) Uani 1 1 d .
C21B C 1.1391(9) 0.3022(7) -0.0068(6) 0.052(3) Uani 1 1 d .
H21D H 1.2208 0.3137 0.0113 0.078 Uiso 1 1 calc R
H21E H 1.0938 0.3359 -0.0274 0.078 Uiso 1 1 calc R
H21F H 1.1367 0.2721 -0.0420 0.078 Uiso 1 1 calc R
C3B C 1.1365(8) 0.2871(5) 0.1163(5) 0.029(3) Uani 1 1 d .
C31B C 1.2525(8) 0.3182(6) 0.1386(6) 0.050(4) Uani 1 1 d .
H31D H 1.2506 0.3546 0.1129 0.075 Uiso 1 1 calc R
H31E H 1.3160 0.2935 0.1292 0.075 Uiso 1 1 calc R
H31F H 1.2663 0.3265 0.1881 0.075 Uiso 1 1 calc R
C4B C 1.0870(9) 0.2638(5) 0.1743(6) 0.031(3) Uani 1 1 d .
C41B C 1.1660(12) 0.2222(5) 0.2188(6) 0.051(3) Uani 1 1 d .
H41D H 1.1210 0.1880 0.2270 0.077 Uiso 1 1 calc R
H41E H 1.2002 0.2407 0.2630 0.077 Uiso 1 1 calc R
H41F H 1.2290 0.2104 0.1959 0.077 Uiso 1 1 calc R
C5B C 0.9846(9) 0.2810(4) 0.1880(5) 0.026(3) Uani 1 1 d .
C51B C 0.9327(10) 0.2553(5) 0.2469(6) 0.047(3) Uani 1 1 d .
H51D H 0.9774 0.2207 0.2653 0.071 Uiso 1 1 calc R
H51E H 0.8504 0.2448 0.2292 0.071 Uiso 1 1 calc R
H51F H 0.9375 0.2842 0.2837 0.071 Uiso 1 1 calc R
P6B P 0.8935(2) 0.33364(13) 0.13340(14) 0.0255(6) Uani 1 1 d .
C61C C 0.9832(8) 0.3980(4) 0.1252(5) 0.023(2) Uani 1 1 d .
C62C C 1.0672(8) 0.4167(5) 0.1807(5) 0.027(3) Uani 1 1 d .
H62C H 1.0815 0.3957 0.2228 0.032 Uiso 1 1 calc R
C63C C 1.1307(9) 0.4666(5) 0.1742(6) 0.036(3) Uani 1 1 d .
H63C H 1.1884 0.4805 0.2120 0.043 Uiso 1 1 calc R
C64C C 1.1086(9) 0.4959(5) 0.1116(6) 0.039(3) Uani 1 1 d .
H64C H 1.1491 0.5311 0.1075 0.046 Uiso 1 1 calc R
C65C C 1.0300(9) 0.4753(5) 0.0558(6) 0.038(3) Uani 1 1 d .
H65C H 1.0186 0.4944 0.0124 0.046 Uiso 1 1 calc R
C66C C 0.9671(9) 0.4256(5) 0.0641(6) 0.032(3) Uani 1 1 d .
H66C H 0.9116 0.4108 0.0259 0.039 Uiso 1 1 calc R
C61D C 0.7862(8) 0.3570(4) 0.1819(4) 0.024(2) Uani 1 1 d .
C62D C 0.7996(10) 0.4076(5) 0.2212(6) 0.040(3) Uani 1 1 d .
H62D H 0.8677 0.4309 0.2244 0.048 Uiso 1 1 calc R
C63D C 0.7100(11) 0.4237(6) 0.2564(7) 0.056(4) Uani 1 1 d .
H63D H 0.7192 0.4577 0.2841 0.067 Uiso 1 1 calc R
C64D C 0.6117(11) 0.3911(7) 0.2508(7) 0.060(4) Uani 1 1 d .
H64D H 0.5511 0.4033 0.2730 0.073 Uiso 1 1 calc R
C65D C 0.5985(9) 0.3401(5) 0.2130(6) 0.040(3) Uani 1 1 d .
H65D H 0.5313 0.3162 0.2104 0.048 Uiso 1 1 calc R
C66D C 0.6841(10) 0.3256(6) 0.1804(6) 0.042(3) Uani 1 1 d .
H66D H 0.6739 0.2909 0.1539 0.050 Uiso 1 1 calc R
N7B N 0.6737(7) 0.2664(4) -0.0538(4) 0.038(2) Uani 1 1 d .
H7B1 H 0.7133 0.2589 -0.0884 0.046 Uiso 1 1 calc R
H7B2 H 0.6427 0.2321 -0.0423 0.046 Uiso 1 1 calc R
C71B C 0.5742(6) 0.3087(3) -0.0805(4) 0.0181(18) Uani 1 1 d .
H71B H 0.6070 0.3398 -0.1061 0.022 Uiso 1 1 calc R
C72B C 0.4731(9) 0.2802(5) -0.1320(5) 0.031(3) Uani 1 1 d .
C73B C 0.3807(10) 0.2537(6) -0.1137(7) 0.048(3) Uani 1 1 d .
H73A H 0.3759 0.2522 -0.0665 0.058 Uiso 1 1 calc R
C74B C 0.2945(11) 0.2292(6) -0.1622(7) 0.053(3) Uani 1 1 d .
H74A H 0.2311 0.2102 -0.1481 0.064 Uiso 1 1 calc R
C75B C 0.2965(11) 0.2311(5) -0.2298(7) 0.057(4) Uani 1 1 d .
H75B H 0.2338 0.2151 -0.2632 0.069 Uiso 1 1 calc R
C76B C 0.3920(11) 0.2568(6) -0.2500(6) 0.054(4) Uani 1 1 d .
H76B H 0.3962 0.2572 -0.2973 0.065 Uiso 1 1 calc R
C77B C 0.4801(9) 0.2817(5) -0.2015(5) 0.040(3) Uani 1 1 d .
H77B H 0.5450 0.2996 -0.2151 0.048 Uiso 1 1 calc R
N8B N 0.6546(7) 0.3598(4) 0.0238(4) 0.032(2) Uani 1 1 d .
H8B1 H 0.6438 0.3691 0.0671 0.039 Uiso 1 1 calc R
H8B2 H 0.6752 0.3932 0.0038 0.039 Uiso 1 1 calc R
C81B C 0.5419(7) 0.3369(4) -0.0187(4) 0.0225(19) Uani 1 1 d .
H81B H 0.5122 0.3060 0.0086 0.027 Uiso 1 1 calc R
C82B C 0.4550(8) 0.3856(4) -0.0293(5) 0.025(2) Uani 1 1 d .
C83B C 0.4247(13) 0.4168(6) -0.0880(7) 0.081(5) Uani 1 1 d .
H83B H 0.4539 0.4049 -0.1271 0.098 Uiso 1 1 calc R
C84B C 0.3515(16) 0.4663(8) -0.0939(7) 0.117(8) Uani 1 1 d .
H84B H 0.3387 0.4901 -0.1339 0.140 Uiso 1 1 calc R
C85B C 0.2996(13) 0.4785(6) -0.0394(8) 0.069(4) Uani 1 1 d .
H85B H 0.2427 0.5085 -0.0434 0.082 Uiso 1 1 calc R
C86B C 0.3300(10) 0.4473(6) 0.0213(8) 0.074(4) Uani 1 1 d .
H86B H 0.2999 0.4577 0.0606 0.088 Uiso 1 1 calc R
C87B C 0.4040(9) 0.4015(5) 0.0233(6) 0.052(3) Uani 1 1 d .
H87B H 0.4212 0.3791 0.0644 0.063 Uiso 1 1 calc R
Cl1 Cl 0.7876(3) 0.42923(14) 0.85869(15) 0.0426(8) Uani 1 1 d .
O11 O 0.9107(9) 0.4242(6) 0.8765(7) 0.102(4) Uani 1 1 d .
O12 O 0.7521(11) 0.4769(4) 0.8172(5) 0.114(5) Uani 1 1 d .
O13 O 0.7476(8) 0.4357(4) 0.9212(4) 0.079(3) Uani 1 1 d .
O14 O 0.7372(7) 0.3769(3) 0.8254(4) 0.051(2) Uani 1 1 d .
Cl2 Cl 1.6916(3) 0.89617(14) 0.63997(15) 0.0418(8) Uani 1 1 d .
O21 O 1.5694(7) 0.9119(5) 0.6159(5) 0.066(3) Uani 1 1 d .
O22 O 1.7024(11) 0.8590(5) 0.6961(5) 0.121(5) Uani 1 1 d .
O23 O 1.7311(7) 0.8703(3) 0.5831(4) 0.055(2) Uani 1 1 d .
O24 O 1.7588(7) 0.9479(4) 0.6600(4) 0.048(2) Uani 1 1 d .
Cl3 Cl 0.0067(3) 0.13741(16) 0.40822(17) 0.0517(9) Uani 1 1 d .
O31 O 0.0938(9) 0.1703(6) 0.3953(5) 0.126(5) Uani 1 1 d .
O32 O 0.0357(9) 0.0792(5) 0.4178(5) 0.086(3) Uani 1 1 d .
O33 O -0.0969(8) 0.1391(5) 0.3512(6) 0.096(4) Uani 1 1 d .
Cl4 Cl 0.5041(3) 0.18047(16) 0.08652(17) 0.0530(9) Uani 1 1 d .
O41 O 0.4094(18) 0.2199(9) 0.0689(8) 0.278(14) Uani 1 1 d .
O43 O 0.5527(10) 0.1840(7) 0.0310(7) 0.168(8) Uani 1 1 d .
O42 O 0.5791(16) 0.1875(6) 0.1476(5) 0.204(9) Uani 1 1 d .
O34 O -0.0280(10) 0.1575(4) 0.4700(5) 0.090(3) Uani 1 1 d .
O44 O 0.4613(16) 0.1295(6) 0.0915(7) 0.248(12) Uani 1 1 d .
C1S C 0.9673(12) 0.2201(12) -0.3997(9) 0.250(19) Uani 1 1 d .
H1SA H 0.9968 0.2210 -0.4430 0.299 Uiso 1 1 calc R
H1SB H 1.0142 0.1928 -0.3664 0.299 Uiso 1 1 calc R
Cl1S Cl 0.9529(5) 0.3084(2) -0.3551(2) 0.145(2) Uani 1 1 d .
Cl2S Cl 0.8324(5) 0.2087(3) -0.4119(4) 0.145(2) Uani 1 1 d .
C2S C 0.7684(15) -0.2358(6) -0.5149(7) 0.080(5) Uani 1 1 d .
H2SA H 0.8420 -0.2461 -0.4820 0.097 Uiso 1 1 calc R
H2SB H 0.7126 -0.2201 -0.4882 0.097 Uiso 1 1 calc R
Cl3S Cl 0.7100(4) -0.29652(19) -0.5583(2) 0.0783(11) Uani 1 1 d .
Cl4S Cl 0.7980(3) -0.18272(15) -0.57258(16) 0.0655(9) Uani 1 1 d .
C3S C 1.4606(13) 0.5874(9) 0.1029(9) 0.122(7) Uani 1 1 d .
H3SA H 1.4615 0.5643 0.0610 0.146 Uiso 1 1 calc R
H3SB H 1.5224 0.6174 0.1069 0.146 Uiso 1 1 calc R
Cl5S Cl 1.4910(3) 0.5445(2) 0.1713(2) 0.122(2) Uani 1 1 d .
Cl6S Cl 1.3209(3) 0.62199(15) 0.0939(2) 0.0664(10) Uani 1 1 d .
C4S C 1.2828(12) 0.0485(6) -0.0103(7) 0.066(4) Uani 1 1 d .
H4SA H 1.2253 0.0308 0.0139 0.079 Uiso 1 1 calc R
H4SB H 1.3529 0.0603 0.0245 0.079 Uiso 1 1 calc R
Cl7S Cl 1.3224(5) -0.00159(19) -0.0684(3) 0.1136(18) Uani 1 1 d .
Cl8S Cl 1.2222(4) 0.1075(2) -0.0568(2) 0.0989(16) Uani 1 1 d .

loop_
_atom_site_aniso_label
_atom_site_aniso_U_11
_atom_site_aniso_U_22
_atom_site_aniso_U_33
_atom_site_aniso_U_23
_atom_site_aniso_U_13
_atom_site_aniso_U_12
Pt1A 0.0296(2) 0.0249(3) 0.0277(2) -0.0038(2) -0.00296(18) 0.0022(2)
P1A 0.0309(14) 0.0240(17) 0.0202(14) 0.0005(12) -0.0006(12) 0.0004(12)
C11A 0.030(5) 0.023(6) 0.025(6) 0.006(5) 0.009(5) 0.009(5)
C12A 0.027(5) 0.037(7) 0.025(6) 0.010(5) -0.005(4) 0.002(5)
C13A 0.043(6) 0.026(7) 0.038(6) 0.014(5) -0.001(5) 0.000(5)
C14A 0.044(6) 0.029(7) 0.046(7) 0.010(5) 0.025(6) 0.004(5)
C15A 0.042(6) 0.028(7) 0.039(7) -0.010(5) 0.016(5) -0.017(5)
C16A 0.046(7) 0.041(8) 0.023(6) -0.009(6) 0.008(5) -0.002(6)
C11B 0.027(6) 0.037(7) 0.035(6) 0.003(5) 0.007(5) -0.006(5)
C12B 0.049(7) 0.025(7) 0.035(6) -0.001(5) 0.019(6) -0.002(5)
C13B 0.075(8) 0.043(7) 0.052(8) -0.012(6) 0.041(7) -0.017(7)
C14B 0.060(8) 0.057(9) 0.049(8) -0.007(7) 0.033(7) 0.002(7)
C15B 0.034(6) 0.080(10) 0.051(8) 0.002(7) 0.019(6) -0.009(6)
C16B 0.028(6) 0.043(8) 0.050(8) 0.000(6) 0.004(6) -0.012(6)
C2A 0.041(6) 0.038(8) 0.027(6) -0.002(5) 0.000(5) 0.002(6)
C21A 0.098(10) 0.043(8) 0.036(7) 0.004(6) 0.014(7) 0.004(7)
C3A 0.043(7) 0.024(7) 0.023(6) 0.002(5) -0.014(5) -0.004(5)
C31A 0.055(7) 0.044(9) 0.035(7) -0.002(6) -0.016(6) 0.017(6)
C4A 0.028(5) 0.032(8) 0.051(8) 0.006(6) 0.012(6) 0.009(5)
C41A 0.031(6) 0.038(8) 0.050(7) -0.015(6) 0.007(5) -0.004(5)
C5A 0.032(6) 0.024(6) 0.031(6) -0.007(5) -0.007(5) 0.005(4)
C51A 0.047(6) 0.064(9) 0.037(6) -0.004(7) 0.011(5) -0.016(7)
P6A 0.0345(15) 0.0224(17) 0.0236(14) -0.0019(12) -0.0005(12) 0.0020(12)
C61A 0.043(7) 0.028(7) 0.018(5) -0.005(5) -0.007(5) -0.002(5)
C62A 0.044(7) 0.043(8) 0.051(7) 0.000(6) 0.012(6) -0.022(6)
C63A 0.074(10) 0.032(8) 0.083(10) -0.016(7) 0.029(8) -0.021(7)
C64A 0.093(11) 0.060(10) 0.039(7) 0.013(7) -0.004(7) -0.010(9)
C65A 0.059(8) 0.030(8) 0.038(7) 0.012(6) -0.013(6) 0.020(6)
C66A 0.040(6) 0.039(8) 0.025(6) 0.002(6) -0.007(5) 0.008(6)
C61B 0.040(6) 0.035(7) 0.019(5) 0.002(5) -0.001(5) 0.001(5)
C62B 0.092(10) 0.035(8) 0.025(6) -0.010(5) 0.010(6) 0.017(7)
C63B 0.120(13) 0.064(10) 0.039(8) 0.002(7) 0.009(8) 0.024(9)
C64B 0.130(13) 0.059(10) 0.030(7) -0.013(7) 0.004(7) 0.019(9)
C65B 0.086(9) 0.065(10) 0.028(7) 0.025(7) 0.011(6) 0.020(8)
C66B 0.053(7) 0.044(8) 0.032(7) -0.007(6) -0.009(6) 0.007(6)
N7A 0.033(5) 0.033(6) 0.041(6) -0.011(5) -0.009(4) 0.007(4)
C71A 0.033(5) 0.020(5) 0.028(5) -0.002(4) 0.007(4) -0.007(4)
C72A 0.033(6) 0.044(7) 0.025(6) 0.004(5) -0.004(5) 0.010(5)
C75A 0.072(8) 0.087(10) 0.033(6) 0.033(7) 0.019(6) 0.031(7)
C76A 0.102(11) 0.104(12) 0.093(11) 0.055(9) 0.067(10) 0.078(10)
C77A 0.094(10) 0.056(10) 0.071(9) 0.022(8) 0.031(8) 0.037(8)
C78A 0.048(7) 0.045(8) 0.113(11) -0.009(7) 0.052(7) 0.005(6)
C79A 0.043(7) 0.044(7) 0.103(10) 0.013(7) 0.036(7) 0.013(6)
N8A 0.028(5) 0.030(5) 0.041(5) -0.017(4) -0.013(4) -0.010(4)
C81A 0.035(5) 0.039(6) 0.027(5) -0.001(5) 0.004(4) -0.003(5)
C82A 0.022(5) 0.032(7) 0.027(6) -0.008(5) -0.006(4) 0.003(5)
C83A 0.044(6) 0.028(6) 0.032(6) -0.003(5) 0.011(5) -0.011(5)
C84A 0.032(6) 0.052(8) 0.056(8) -0.008(7) -0.003(6) -0.005(5)
C85A 0.049(7) 0.037(7) 0.031(6) -0.004(5) -0.005(5) -0.009(6)
C86A 0.035(6) 0.039(7) 0.037(6) 0.009(5) 0.010(5) 0.008(5)
C87A 0.030(5) 0.023(5) 0.036(6) -0.009(5) 0.000(4) -0.003(5)
Pt1B 0.0284(2) 0.0263(3) 0.0267(2) -0.0060(2) -0.00285(18) 0.0044(2)
P1B 0.0322(15) 0.0289(18) 0.0259(15) -0.0004(13) 0.0014(12) 0.0058(13)
C11C 0.026(5) 0.027(6) 0.033(6) -0.005(5) -0.003(5) 0.000(4)
C12C 0.044(7) 0.041(7) 0.032(6) 0.009(6) 0.011(5) 0.017(6)
C13C 0.076(9) 0.044(8) 0.036(7) 0.007(6) 0.006(6) 0.006(7)
C14C 0.052(7) 0.090(11) 0.029(6) 0.012(7) 0.013(6) 0.008(7)
C15C 0.056(7) 0.052(8) 0.036(7) -0.030(6) 0.012(6) 0.008(6)
C16C 0.036(6) 0.061(9) 0.030(6) 0.000(6) -0.007(5) 0.012(6)
C11D 0.049(7) 0.026(7) 0.030(6) -0.003(5) 0.009(6) -0.001(6)
C12D 0.062(8) 0.025(7) 0.041(7) -0.005(5) 0.009(6) 0.006(6)
C13D 0.104(12) 0.060(11) 0.059(9) 0.026(8) 0.020(9) -0.012(9)
C14D 0.124(13) 0.006(6) 0.050(8) 0.001(5) 0.006(8) 0.005(7)
C15D 0.103(11) 0.038(9) 0.031(7) -0.013(6) 0.001(7) -0.008(8)
C16D 0.072(9) 0.025(7) 0.029(7) -0.007(6) 0.007(6) 0.003(6)
C2B 0.031(6) 0.022(6) 0.046(7) 0.002(5) 0.016(6) 0.008(4)
C21B 0.042(6) 0.062(8) 0.056(7) -0.010(7) 0.019(6) -0.007(7)
C3B 0.031(5) 0.017(7) 0.033(6) -0.007(5) -0.006(5) 0.013(5)
C31B 0.021(5) 0.069(11) 0.056(8) -0.013(7) 0.000(5) 0.001(6)
C4B 0.025(6) 0.030(7) 0.032(6) -0.012(5) -0.004(5) 0.005(5)
C41B 0.084(9) 0.035(8) 0.030(7) 0.000(6) 0.001(7) 0.019(7)
C5B 0.039(6) 0.012(6) 0.020(5) 0.007(4) -0.009(5) 0.005(5)
C51B 0.063(8) 0.046(8) 0.033(6) 0.015(6) 0.013(6) 0.006(6)
P6B 0.0275(14) 0.0229(17) 0.0247(15) -0.0021(13) 0.0027(12) 0.0001(12)
C61C 0.023(5) 0.023(6) 0.022(6) -0.009(5) 0.004(4) -0.007(4)
C62C 0.028(6) 0.019(6) 0.031(6) 0.000(5) 0.001(5) 0.004(5)
C63C 0.032(6) 0.039(8) 0.038(6) -0.001(6) 0.009(5) 0.000(5)
C64C 0.040(6) 0.023(6) 0.055(8) -0.012(6) 0.014(6) -0.009(5)
C65C 0.038(6) 0.035(7) 0.045(7) -0.003(6) 0.018(6) -0.003(5)
C66C 0.035(6) 0.031(7) 0.026(6) -0.007(5) -0.003(5) 0.007(5)
C61D 0.038(6) 0.017(6) 0.013(5) 0.002(4) 0.000(4) 0.004(5)
C62D 0.046(7) 0.042(8) 0.038(7) 0.000(6) 0.021(6) -0.005(6)
C63D 0.068(8) 0.038(7) 0.072(9) -0.010(6) 0.036(8) 0.006(6)
C64D 0.050(8) 0.082(11) 0.062(9) 0.008(8) 0.038(7) 0.015(8)
C65D 0.033(6) 0.044(7) 0.043(7) -0.001(6) 0.008(6) -0.005(5)
C66D 0.050(7) 0.048(8) 0.026(6) -0.010(6) 0.005(6) -0.023(6)
N7B 0.031(5) 0.042(6) 0.041(5) 0.004(4) 0.004(4) 0.020(4)
C71B 0.019(4) 0.012(5) 0.021(4) -0.001(4) 0.000(3) -0.003(4)
C72B 0.029(5) 0.023(7) 0.038(6) 0.004(5) 0.001(5) 0.006(5)
C73B 0.039(6) 0.049(8) 0.051(7) 0.009(6) -0.004(6) 0.000(6)
C74B 0.048(7) 0.044(8) 0.064(9) 0.017(6) 0.004(7) -0.011(6)
C75B 0.047(7) 0.033(7) 0.077(10) -0.020(7) -0.018(7) -0.006(6)
C76B 0.072(9) 0.045(8) 0.037(6) -0.011(6) -0.007(6) 0.011(7)
C77B 0.045(6) 0.042(7) 0.030(6) 0.001(5) -0.001(5) 0.014(5)
N8B 0.035(5) 0.029(6) 0.029(5) -0.014(4) -0.004(4) 0.008(4)
C81B 0.022(4) 0.017(5) 0.029(5) -0.001(4) 0.005(4) -0.002(4)
C82B 0.024(5) 0.023(5) 0.026(5) -0.001(4) -0.001(4) 0.007(4)
C83B 0.108(12) 0.084(11) 0.064(9) -0.019(8) 0.042(8) 0.041(9)
C84B 0.172(17) 0.135(16) 0.048(8) 0.045(9) 0.034(10) 0.112(14)
C85B 0.077(9) 0.049(10) 0.078(10) -0.005(8) 0.012(8) 0.034(8)
C86B 0.057(8) 0.066(9) 0.103(11) -0.019(8) 0.029(8) 0.014(7)
C87B 0.041(6) 0.053(8) 0.070(8) 0.016(6) 0.027(6) 0.003(6)
Cl1 0.0598(18) 0.0328(18) 0.0316(16) -0.0005(14) 0.0014(14) -0.0097(14)
O11 0.060(7) 0.122(10) 0.126(10) -0.050(8) 0.027(7) -0.026(6)
O12 0.223(12) 0.029(5) 0.052(6) 0.024(4) -0.056(7) -0.034(6)
O13 0.105(7) 0.099(8) 0.039(5) -0.014(5) 0.028(5) -0.028(6)
O14 0.077(5) 0.029(5) 0.043(5) -0.005(4) 0.002(4) -0.007(4)
Cl2 0.0549(18) 0.0365(18) 0.0320(16) 0.0059(14) 0.0050(14) -0.0118(15)
O21 0.036(5) 0.091(7) 0.066(6) 0.001(5) 0.003(4) -0.005(4)
O22 0.189(11) 0.101(9) 0.049(6) 0.028(6) -0.028(6) -0.091(8)
O23 0.059(5) 0.052(5) 0.053(5) -0.014(4) 0.012(4) 0.009(4)
O24 0.055(5) 0.047(5) 0.042(4) -0.003(4) 0.013(4) -0.021(4)
Cl3 0.0558(19) 0.046(2) 0.053(2) 0.0145(17) 0.0126(17) -0.0010(16)
O31 0.090(7) 0.201(14) 0.081(7) 0.043(8) 0.005(6) -0.088(8)
O32 0.107(7) 0.080(7) 0.082(6) 0.019(5) 0.049(5) 0.020(6)
O33 0.066(6) 0.112(10) 0.106(9) 0.040(7) 0.006(6) -0.007(6)
Cl4 0.066(2) 0.050(2) 0.0439(19) 0.0033(16) 0.0121(17) -0.0142(17)
O41 0.37(3) 0.34(3) 0.180(15) 0.140(17) 0.198(18) 0.27(2)
O43 0.099(9) 0.273(18) 0.152(12) 0.149(12) 0.071(9) 0.075(10)
O42 0.38(2) 0.121(12) 0.054(7) 0.011(7) -0.089(10) -0.131(13)
O34 0.127(9) 0.074(7) 0.079(7) -0.033(5) 0.046(6) -0.004(6)
O44 0.41(2) 0.117(10) 0.125(10) 0.089(8) -0.155(13) -0.191(14)
C1S 0.055(9) 0.57(5) 0.149(16) -0.30(2) 0.092(11) -0.165(18)
Cl1S 0.218(5) 0.124(4) 0.113(3) -0.053(3) 0.082(4) -0.060(4)
Cl2S 0.117(4) 0.119(5) 0.217(6) -0.025(5) 0.078(4) -0.007(4)
C2S 0.122(12) 0.062(10) 0.060(9) 0.012(8) 0.026(9) 0.001(9)
Cl3S 0.112(3) 0.064(2) 0.058(2) 0.0003(18) 0.015(2) -0.023(2)
Cl4S 0.092(2) 0.047(2) 0.0557(18) -0.0003(15) 0.0110(16) 0.0008(17)
C3S 0.067(10) 0.182(18) 0.132(14) 0.099(14) 0.058(10) 0.070(11)
Cl5S 0.091(3) 0.193(6) 0.082(3) 0.027(3) 0.021(2) 0.070(3)
Cl6S 0.0537(19) 0.044(2) 0.102(3) 0.0103(19) 0.0170(18) 0.0006(16)
C4S 0.071(8) 0.043(8) 0.079(9) 0.013(7) 0.003(7) -0.003(6)
Cl7S 0.157(4) 0.059(3) 0.158(4) 0.022(3) 0.109(4) 0.015(3)
Cl8S 0.111(3) 0.119(4) 0.071(3) 0.026(3) 0.028(2) 0.058(3)

loop_
_atom_type_symbol
_atom_type_description
_atom_type_scat_dispersion_real
_atom_type_scat_dispersion_imag
_atom_type_scat_source
C C 0.0033 0.0016 'International Tables Vol C Tables 4.2.6.8 and 6.1.1.4'
H H 0.0000 0.0000 'International Tables Vol C Tables 4.2.6.8 and 6.1.1.4'
N N 0.0061 0.0033 'International Tables Vol C Tables 4.2.6.8 and 6.1.1.4'
O O 0.0106 0.0060 'International Tables Vol C Tables 4.2.6.8 and 6.1.1.4'
P P 0.1023 0.0942 'International Tables Vol C Tables 4.2.6.8 and 6.1.1.4'
Cl Cl 0.1484 0.1585 'International Tables Vol C Tables 4.2.6.8 and 6.1.1.4'
Pt Pt -1.7033 8.3905 'International Tables Vol C Tables 4.2.6.8 and 6.1.1.4'

loop_
_geom_angle_atom_site_label_1
_geom_angle_atom_site_label_2
_geom_angle_atom_site_label_3
_geom_angle
N7A Pt1A N8A 79.6(3)
N7A Pt1A P6A 169.9(3)
N8A Pt1A P6A 97.4(2)
N7A Pt1A P1A 93.7(2)
N8A Pt1A P1A 169.2(2)
P6A Pt1A P1A 90.63(10)
C11A P1A C2A 108.9(5)
C11A P1A C11B 106.8(5)
C2A P1A C11B 106.1(5)
C11A P1A Pt1A 113.2(3)
C2A P1A Pt1A 114.6(4)
C11B P1A Pt1A 106.6(4)
C12A C11A C16A 117.8(10)
C12A C11A P1A 120.0(8)
C16A C11A P1A 122.1(8)
C13A C12A C11A 121.0(11)
C12A C13A C14A 120.8(10)
C15A C14A C13A 120.8(10)
C14A C15A C16A 119.4(11)
C15A C16A C11A 120.3(10)
C12B C11B C16B 120.2(10)
C12B C11B P1A 123.9(8)
C16B C11B P1A 116.0(9)
C13B C12B C11B 121.0(11)
C12B C13B C14B 121.3(12)
C15B C14B C13B 118.7(10)
C14B C15B C16B 122.2(11)
C15B C16B C11B 116.4(12)
C3A C2A C21A 121.4(11)
C3A C2A P1A 120.4(8)
C21A C2A P1A 118.2(8)
C2A C3A C4A 125.0(10)
C2A C3A C31A 123.7(10)
C4A C3A C31A 111.3(9)
C5A C4A C3A 124.0(10)
C5A C4A C41A 122.3(10)
C3A C4A C41A 113.7(10)
C4A C5A C51A 122.4(9)
C4A C5A P6A 120.2(8)
C51A C5A P6A 117.4(8)
C61A P6A C5A 106.1(5)
C61A P6A C61B 106.2(5)
C5A P6A C61B 105.7(5)
C61A P6A Pt1A 118.7(4)
C5A P6A Pt1A 112.3(3)
C61B P6A Pt1A 107.0(4)
C62A C61A C66A 119.0(11)
C62A C61A P6A 121.7(9)
C66A C61A P6A 119.2(8)
C63A C62A C61A 117.9(12)
C64A C63A C62A 121.9(13)
C63A C64A C65A 120.6(14)
C66A C65A C64A 119.7(12)
C65A C66A C61A 120.7(11)
C62B C61B C66B 119.7(10)
C62B C61B P6A 123.6(9)
C66B C61B P6A 116.6(9)
C61B C62B C63B 120.6(12)
C64B C63B C62B 119.8(14)
C65B C64B C63B 119.3(12)
C64B C65B C66B 122.0(12)
C65B C66B C61B 118.5(12)
C71A N7A Pt1A 109.7(6)
C81A C71A N7A 105.0(7)
C81A C71A C72A 115.8(8)
N7A C71A C72A 110.1(7)
C79A C72A C75A 117.6(10)
C79A C72A C71A 123.5(10)
C75A C72A C71A 118.4(9)
C72A C75A C76A 119.8(11)
C77A C76A C75A 120.7(13)
C78A C77A C76A 121.3(13)
C77A C78A C79A 118.3(11)
C72A C79A C78A 122.2(11)
C81A N8A Pt1A 110.5(6)
N8A C81A C71A 107.4(7)
N8A C81A C82A 111.8(7)
C71A C81A C82A 114.3(8)
C87A C82A C83A 121.5(9)
C87A C82A C81A 122.5(8)
C83A C82A C81A 115.9(9)
C82A C83A C84A 117.3(9)
C85A C84A C83A 120.3(10)
C86A C85A C84A 121.1(11)
C85A C86A C87A 119.7(10)
C82A C87A C86A 119.9(9)
N7B Pt1B N8B 79.4(3)
N7B Pt1B P6B 170.6(2)
N8B Pt1B P6B 94.6(2)
N7B Pt1B P1B 97.5(2)
N8B Pt1B P1B 170.0(3)
P6B Pt1B P1B 89.62(10)
C11D P1B C11C 105.7(5)
C11D P1B C2B 108.1(5)
C11C P1B C2B 105.2(5)
C11D P1B Pt1B 117.1(4)
C11C P1B Pt1B 107.4(3)
C2B P1B Pt1B 112.5(3)
C12C C11C C16C 117.6(10)
C12C C11C P1B 119.4(9)
C16C C11C P1B 123.0(8)
C11C C12C C13C 123.2(12)
C14C C13C C12C 116.8(12)
C15C C14C C13C 121.8(11)
C14C C15C C16C 120.6(12)
C15C C16C C11C 120.0(12)
C12D C11D C16D 120.5(11)
C12D C11D P1B 119.9(9)
C16D C11D P1B 119.5(9)
C11D C12D C13D 119.3(12)
C14D C13D C12D 118.4(13)
C13D C14D C15D 123.0(13)
C14D C15D C16D 117.6(14)
C11D C16D C15D 120.9(13)
C3B C2B C21B 122.8(10)
C3B C2B P1B 120.7(8)
C21B C2B P1B 116.3(8)
C2B C3B C4B 123.7(10)
C2B C3B C31B 121.8(10)
C4B C3B C31B 114.4(9)
C5B C4B C41B 122.5(10)
C5B C4B C3B 123.8(10)
C41B C4B C3B 113.5(9)
C4B C5B C51B 123.3(9)
C4B C5B P6B 120.7(8)
C51B C5B P6B 115.9(7)
C61D P6B C5B 105.3(4)
C61D P6B C61C 106.0(4)
C5B P6B C61C 108.8(5)
C61D P6B Pt1B 106.6(3)
C5B P6B Pt1B 115.1(3)
C61C P6B Pt1B 114.2(3)
C66C C61C C62C 120.6(10)
C66C C61C P6B 119.2(8)
C62C C61C P6B 120.1(8)
C61C C62C C63C 119.3(10)
C62C C63C C64C 118.9(11)
C65C C64C C63C 121.4(11)
C64C C65C C66C 118.2(11)
C61C C66C C65C 121.4(11)
C66D C61D C62D 116.3(9)
C66D C61D P6B 121.2(8)
C62D C61D P6B 122.5(8)
C61D C62D C63D 119.2(11)
C64D C63D C62D 120.6(13)
C63D C64D C65D 120.7(10)
C66D C65D C64D 117.7(11)
C65D C66D C61D 125.5(11)
C71B N7B Pt1B 112.1(6)
C81B C71B N7B 107.3(6)
C81B C71B C72B 116.1(7)
N7B C71B C72B 112.2(7)
C73B C72B C77B 119.4(11)
C73B C72B C71B 123.9(10)
C77B C72B C71B 116.7(8)
C72B C73B C74B 120.6(12)
C75B C74B C73B 121.8(12)
C74B C75B C76B 118.9(12)
C77B C76B C75B 120.0(11)
C76B C77B C72B 119.3(11)
C81B N8B Pt1B 111.6(6)
C82B C81B N8B 107.4(7)
C82B C81B C71B 119.2(7)
N8B C81B C71B 105.7(6)
C83B C82B C87B 116.2(10)
C83B C82B C81B 124.5(9)
C87B C82B C81B 119.2(9)
C82B C83B C84B 123.0(11)
C85B C84B C83B 117.2(13)
C84B C85B C86B 120.3(12)
C87B C86B C85B 118.3(12)
C82B C87B C86B 124.5(11)
O12 Cl1 O11 112.1(8)
O12 Cl1 O13 108.8(7)
O11 Cl1 O13 107.1(7)
O12 Cl1 O14 110.6(5)
O11 Cl1 O14 110.0(6)
O13 Cl1 O14 108.1(5)
O22 Cl2 O23 112.6(7)
O22 Cl2 O24 109.8(6)
O23 Cl2 O24 108.4(5)
O22 Cl2 O21 109.6(7)
O23 Cl2 O21 107.5(5)
O24 Cl2 O21 108.9(6)
O31 Cl3 O32 113.8(8)
O31 Cl3 O34 109.9(8)
O32 Cl3 O34 107.3(6)
O31 Cl3 O33 111.8(6)
O32 Cl3 O33 105.5(7)
O34 Cl3 O33 108.2(7)
O44 Cl4 O43 110.8(12)
O44 Cl4 O42 103.3(8)
O43 Cl4 O42 115.2(10)
O44 Cl4 O41 108.1(13)
O43 Cl4 O41 101.5(8)
O42 Cl4 O41 118.0(12)
Cl2S C1S Cl1S 93.3(10)
Cl3S C2S Cl4S 110.8(8)
Cl5S C3S Cl6S 112.4(7)
Cl8S C4S Cl7S 107.7(8)

loop_
_geom_bond_atom_site_label_1
_geom_bond_atom_site_label_2
_geom_bond_distance
Pt1A N7A 2.103(8)
Pt1A N8A 2.132(8)
Pt1A P6A 2.253(3)
Pt1A P1A 2.254(3)
P1A C11A 1.781(10)
P1A C2A 1.820(11)
P1A C11B 1.822(10)
C11A C12A 1.407(13)
C11A C16A 1.414(15)
C12A C13A 1.365(15)
C13A C14A 1.379(15)
C14A C15A 1.373(15)
C15A C16A 1.409(15)
C11B C12B 1.364(15)
C11B C16B 1.426(14)
C12B C13B 1.362(14)
C13B C14B 1.389(17)
C14B C15B 1.355(17)
C15B C16B 1.423(15)
C2A C3A 1.328(14)
C2A C21A 1.499(15)
C3A C4A 1.514(15)
C3A C31A 1.544(15)
C4A C5A 1.343(15)
C4A C41A 1.533(14)
C5A C51A 1.518(14)
C5A P6A 1.828(10)
P6A C61A 1.794(12)
P6A C61B 1.834(10)
C61A C62A 1.394(14)
C61A C66A 1.418(15)
C62A C63A 1.392(18)
C63A C64A 1.349(18)
C64A C65A 1.374(17)
C65A C66A 1.352(16)
C61B C62B 1.331(15)
C61B C66B 1.411(15)
C62B C63B 1.414(16)
C63B C64B 1.370(18)
C64B C65B 1.345(18)
C65B C66B 1.384(17)
N7A C71A 1.515(11)
C71A C81A 1.498(12)
C71A C72A 1.517(13)
C72A C79A 1.352(14)
C72A C75A 1.383(15)
C75A C76A 1.385(16)
C76A C77A 1.343(17)
C77A C78A 1.330(17)
C78A C79A 1.408(14)
N8A C81A 1.486(12)
C81A C82A 1.531(13)
C82A C87A 1.370(13)
C82A C83A 1.388(13)
C83A C84A 1.414(15)
C84A C85A 1.380(15)
C85A C86A 1.350(14)
C86A C87A 1.399(14)
Pt1B N7B 2.091(9)
Pt1B N8B 2.110(8)
Pt1B P6B 2.252(3)
Pt1B P1B 2.255(3)
P1B C11D 1.806(12)
P1B C11C 1.821(10)
P1B C2B 1.848(11)
C11C C12C 1.366(15)
C11C C16C 1.428(16)
C12C C13C 1.397(16)
C13C C14C 1.396(18)
C14C C15C 1.362(18)
C15C C16C 1.368(15)
C11D C12D 1.354(15)
C11D C16D 1.390(16)
C12D C13D 1.435(18)
C13D C14D 1.360(19)
C14D C15D 1.375(18)
C15D C16D 1.395(18)
C2B C3B 1.325(14)
C2B C21B 1.490(14)
C3B C4B 1.491(15)
C3B C31B 1.511(14)
C4B C5B 1.338(13)
C4B C41B 1.486(16)
C5B C51B 1.542(13)
C5B P6B 1.813(9)
P6B C61D 1.812(9)
P6B C61C 1.841(10)
C61C C66C 1.346(14)
C61C C62C 1.379(14)
C62C C63C 1.388(14)
C63C C64C 1.391(16)
C64C C65C 1.364(16)
C65C C66C 1.389(15)
C61D C66D 1.387(14)
C61D C62D 1.393(15)
C62D C63D 1.423(14)
C63D C64D 1.355(18)
C64D C65D 1.386(17)
C65D C66D 1.341(14)
N7B C71B 1.521(11)
C71B C81B 1.503(11)
C71B C72B 1.534(13)
C72B C73B 1.353(15)
C72B C77B 1.399(13)
C73B C74B 1.358(17)
C74B C75B 1.347(17)
C75B C76B 1.392(17)
C76B C77B 1.375(15)
N8B C81B 1.498(11)
C81B C82B 1.497(12)
C82B C83B 1.351(16)
C82B C87B 1.357(13)
C83B C84B 1.416(18)
C84B C85B 1.375(18)
C85B C86B 1.384(19)
C86B C87B 1.359(15)
Cl1 O12 1.384(9)
Cl1 O11 1.408(10)
Cl1 O13 1.422(8)
Cl1 O14 1.440(8)
Cl2 O22 1.390(10)
Cl2 O23 1.435(7)
Cl2 O24 1.436(8)
Cl2 O21 1.448(9)
Cl3 O31 1.333(9)
Cl3 O32 1.387(11)
Cl3 O34 1.446(9)
Cl3 O33 1.470(10)
Cl4 O44 1.289(10)
Cl4 O43 1.343(11)
Cl4 O42 1.346(11)
Cl4 O41 1.416(15)
C1S Cl2S 1.561(12)
C1S Cl1S 2.24(2)
C2S Cl3S 1.707(15)
C2S Cl4S 1.760(13)
C3S Cl5S 1.656(15)
C3S Cl6S 1.787(13)
C4S Cl8S 1.709(14)
C4S Cl7S 1.761(14)
